data_7047317
loop_
_publ_author_name
'Boonprab, Theerapoom'
'Harding, Phimphaka'
'Murray, Keith S.'
'Phonsri, Wasinee'
'Telfer, Shane G.'
'Alka\,s, Adil'
'Ketkaew, Rangsiman'
'Tantirungrotechai, Yuthana'
'Jameson, Guy N. L.'
'Harding, David J.'

_publ_section_title
;
 Solvatomorphism and anion effects in predominantly low spin iron(iii)
 Schiff base complexes.
;
_journal_issue 35
_journal_name_full 'Dalton transactions (Cambridge, England : 2003)'
_journal_page_first 12449
_journal_page_last 12458
_journal_paper_doi 10.1039/c8dt02016g
_journal_volume 47
_journal_year 2018
_chemical_formula_moiety '2(C30 H34 Fe N4 O2), 2(Cl), 2(H2 O)'
_chemical_formula_sum 'C30 H36 Cl Fe N4 O3'
_chemical_formula_weight 591.94
_space_group_crystal_system monoclinic
_space_group_IT_number 14
_space_group_name_Hall '-P 2ybc'
_space_group_name_H-M_alt 'P 1 21/c 1'
_symmetry_space_group_name_Hall '-P 2ybc'
_symmetry_space_group_name_H-M 'P 1 21/c 1'
_atom_sites_solution_hydrogens mixed
_atom_sites_solution_primary direct
_audit_creation_date 2017-05-30
_audit_creation_method
;
Olex2 1.2
(compiled 2017.03.02 svn.r3394 for OlexSys, GUI svn.r5324)
;
_audit_update_record
;
2018-08-17 deposited with the CCDC.
2018-08-20 downloaded from the CCDC.
;
_cell_angle_alpha 90
_cell_angle_beta 106.818(7)
_cell_angle_gamma 90
_cell_formula_units_Z 4
_cell_length_a 19.2723(14)
_cell_length_b 20.5184(9)
_cell_length_c 15.9246(8)
_cell_measurement_reflns_used 9500
_cell_measurement_temperature 123
_cell_measurement_theta_max 58.9
_cell_measurement_theta_min 2.2
_cell_volume 6027.8(6)
_computing_cell_refinement 'FSProcess in Process-Auto (Rigaku, 1998)'
_computing_data_collection 'CrystalClear (Rigaku, 2005)'
_computing_data_reduction 'FSProcess in Process-Auto (Rigaku, 1998)'
_computing_molecular_graphics 'Olex2 (Dolomanov et al., 2009)'
_computing_publication_material 'Olex2 (Dolomanov et al., 2009)'
_computing_structure_refinement 'SHELXL-97 (Sheldrick, 1997)'
_computing_structure_solution 'SHELXS97 (Sheldrick, 2008)'
_diffrn_ambient_temperature 123
_diffrn_detector 'Image plate'
_diffrn_detector_area_resol_mean 10
_diffrn_measured_fraction_theta_full 0.993
_diffrn_measured_fraction_theta_max 0.993
_diffrn_measurement_details
;
scan:
    Number of images: 78
               Slice: 20.0000 - 200.0000
         Image width: 2.3000
            Exp time: 60.0000
       Rotation axis: Omega
               Omega: 0.0000
                 Chi: 54.0000
                 Phi: 180.0000
                 XTD: 127.4000
              2theta: 0.0000
scan:
    Number of images: 78
               Slice: 20.0000 - 200.0000
         Image width: 2.3000
            Exp time: 60.0000
       Rotation axis: Omega
               Omega: 0.0000
                 Chi: 54.0000
                 Phi: 0.0000
                 XTD: 127.4000
              2theta: 0.0000
scan:
    Number of images: 78
               Slice: 20.0000 - 200.0000
         Image width: 2.3000
            Exp time: 60.0000
       Rotation axis: Omega
               Omega: 0.0000
                 Chi: 54.0000
                 Phi: 90.0000
                 XTD: 127.4000
              2theta: 0.0000
scan:
    Number of images: 78
               Slice: 20.0000 - 200.0000
         Image width: 2.3000
            Exp time: 60.0000
       Rotation axis: Omega
               Omega: 0.0000
                 Chi: 54.0000
                 Phi: 270.0000
                 XTD: 127.4000
              2theta: 0.0000
;
_diffrn_measurement_device
;
Crystal Goniometer
;
_diffrn_measurement_device_type 'Rigaku RAXIS conversion'
_diffrn_measurement_method 'profile data from \w-scans'
_diffrn_measurement_specimen_support Fiber
_diffrn_orient_matrix_type FS_PROCESS
_diffrn_orient_matrix_UB_11 -0.001455
_diffrn_orient_matrix_UB_12 -0.011927
_diffrn_orient_matrix_UB_13 -0.050645
_diffrn_orient_matrix_UB_21 0.012611
_diffrn_orient_matrix_UB_22 -0.046423
_diffrn_orient_matrix_UB_23 0.015265
_diffrn_orient_matrix_UB_31 -0.064362
_diffrn_orient_matrix_UB_32 -0.008827
_diffrn_orient_matrix_UB_33 -0.011850
_diffrn_radiation_monochromator Confocal
_diffrn_radiation_type CuK\a
_diffrn_radiation_wavelength 1.54178
_diffrn_reflns_av_R_equivalents 0.0930
_diffrn_reflns_av_unetI/netI 0.0810
_diffrn_reflns_Laue_measured_fraction_full 0.993
_diffrn_reflns_Laue_measured_fraction_max 0.993
_diffrn_reflns_limit_h_max 20
_diffrn_reflns_limit_h_min -20
_diffrn_reflns_limit_k_max 21
_diffrn_reflns_limit_k_min -21
_diffrn_reflns_limit_l_max 16
_diffrn_reflns_limit_l_min -14
_diffrn_reflns_number 38508
_diffrn_reflns_point_group_measured_fraction_full 0.993
_diffrn_reflns_point_group_measured_fraction_max 0.993
_diffrn_reflns_theta_full 58.9
_diffrn_reflns_theta_max 58.9
_diffrn_reflns_theta_min 2.2
_diffrn_source 'Rigaku MM007 rotating anode'
_diffrn_source_current 40.0
_diffrn_source_power 2.0
_diffrn_source_voltage 50.0
_diffrn_standards_number 0
_exptl_absorpt_coefficient_mu 5.118
_exptl_absorpt_correction_T_max 1.000
_exptl_absorpt_correction_T_min 0.496
_exptl_absorpt_correction_type multi-scan
_exptl_absorpt_process_details '(ABSCOR; Higashi, 1995)'
_exptl_crystal_colour Black
_exptl_crystal_density_diffrn 1.305
_exptl_crystal_density_meas ?
_exptl_crystal_density_method "'not measured'"
_exptl_crystal_description Prism
_exptl_crystal_F_000 2488
_exptl_crystal_size_max 0.17
_exptl_crystal_size_mid 0.11
_exptl_crystal_size_min 0.08
_refine_diff_density_max 0.610
_refine_diff_density_min -0.476
_refine_diff_density_rms 0.064
_refine_ls_extinction_coef 0.00018(7)
_refine_ls_extinction_expression Fc^*^=kFc[1+0.001xFc^2^\l^3^/sin(2\q)]^-1/4^
_refine_ls_extinction_method 'SHELXL-2014/7 (Sheldrick 2014'
_refine_ls_goodness_of_fit_ref 1.051
_refine_ls_hydrogen_treatment constr
_refine_ls_matrix_type full
_refine_ls_number_parameters 714
_refine_ls_number_reflns 7313
_refine_ls_number_restraints 0
_refine_ls_restrained_S_all 1.051
_refine_ls_R_factor_all 0.0986
_refine_ls_R_factor_gt 0.0666
_refine_ls_shift/su_max 0.000
_refine_ls_shift/su_mean 0.000
_refine_ls_structure_factor_coef Fsqd
_refine_ls_weighting_details 'w=1/[\s^2^(Fo^2^)+(0.1040P)^2^] where P=(Fo^2^+2Fc^2^)/3'
_refine_ls_weighting_scheme calc
_refine_ls_wR_factor_gt 0.1694
_refine_ls_wR_factor_ref 0.1900
_reflns_Friedel_coverage 0.000
_reflns_number_gt 4912
_reflns_number_total 7313
_reflns_threshold_expression 'I > 2\s(I)'
_cod_data_source_file c8dt02016g2.cif
_cod_data_source_block tb65lt
_cod_depositor_comments
;
The following automatic conversions were performed:

'_exptl_absorpt_correction_type' value 'Multi-scan' changed to
'multi-scan' according to
/home/data/users/saulius/crontab/automatic-downloads/rss-feeds/RSC/lib/dictionaries/cif_core.dic
dictionary named 'cif_core.dic' version 2.4.2 from 2011-04-26.

'_exptl_crystal_density_meas' value 'not measured' was changed to '?'
- the value is perceived as not measured.

Automatic conversion script
Id: cif_fix_values 4973 2017-02-22 13:04:09Z antanas 

 Adding full bibliography for 7047316--7047320.cif.
;
_cod_database_code 7047317
_shelx_shelxl_version_number 2014/7
_shelx_space_group_comment
;
The symmetry employed for this shelxl refinement is uniquely defined
by the following loop, which should always be used as a source of
symmetry information in preference to the above space-group names.
They are only intended as comments.
;
_shelx_estimated_absorpt_t_max 0.685
_shelx_estimated_absorpt_t_min 0.477
_olex2_refinement_description
;
1. Fixed Uiso
 At 1.2 times of:
  All C(H) groups, All C(H,H) groups, All N(H) groups
 At 1.5 times of:
  All C(H,H,H) groups, All O(H,H) groups
2.a Free rotating group:
 O6(H6A,H6B), O5(H5A,H5B)
2.b Ternary CH refined with riding coordinates:
 N8(H8A), N4(H4), N2(H2), N6(H6)
2.c Secondary CH2 refined with riding coordinates:
 C12(H12A,H12B), C14(H14A,H14B), C29(H29A,H29B), C13(H13A,H13B), C27(H27A,
 H27B), C42(H42A,H42B), C28(H28A,H28B), C59(H59A,H59B), C43(H43A,H43B),
 C44(H44A,H44B), C58(H58A,H58B), C57(H57A,H57B)
2.d Aromatic/amide H refined with riding coordinates:
 C2(H2A), C10(H10), C26(H26), C56(H56), C11(H11), C40(H40), C39(H39), C41(H41),
  C32(H32), C17(H17), C18(H18), C7(H7), C9(H9), C25(H25), C24(H24), C8(H8),
 C33(H33), C37(H37), C3(H3), C55(H55), C23(H23), C22(H22), C54(H54), C53(H53),
 C48(H48), C52(H52), C38(H38), C47(H47)
2.e Idealised Me refined as rotating group:
 C15(H15A,H15B,H15C), C60(H60A,H60B,H60C), C45(H45A,H45B,H45C), C30(H30A,H30B,
 H30C)
;
_olex2_submission_special_instructions 'No special instructions were received'

loop_
_space_group_symop_operation_xyz
'x, y, z'
'-x, y+1/2, -z+1/2'
'-x, -y, -z'
'x, -y-1/2, z-1/2'

loop_
_atom_site_label
_atom_site_type_symbol
_atom_site_fract_x
_atom_site_fract_y
_atom_site_fract_z
_atom_site_U_iso_or_equiv
_atom_site_adp_type
_atom_site_occupancy
_atom_site_site_symmetry_order
_atom_site_calc_flag
_atom_site_refinement_flags_posn
Fe1 Fe 0.98612(4) 0.25428(4) 0.82357(6) 0.0614(3) Uani 1 1 d .
Fe2 Fe 0.49998(4) 0.27014(4) 0.16106(6) 0.0651(3) Uani 1 1 d .
Cl1 Cl 0.82651(8) 0.10242(7) 0.75075(10) 0.0869(5) Uani 1 1 d .
O1 O 1.06610(17) 0.26976(17) 0.9205(2) 0.0620(10) Uani 1 1 d .
O2 O 0.99656(18) 0.33265(16) 0.7687(2) 0.0633(10) Uani 1 1 d .
O3 O 0.41098(19) 0.26992(17) 0.0743(2) 0.0676(10) Uani 1 1 d .
O4 O 0.48453(19) 0.35458(17) 0.1967(2) 0.0713(11) Uani 1 1 d .
N3 N 1.0484(2) 0.2083(2) 0.7688(3) 0.0588(12) Uani 1 1 d .
N7 N 0.4531(2) 0.2311(2) 0.2392(3) 0.0659(13) Uani 1 1 d .
N5 N 0.5467(2) 0.3121(2) 0.0837(3) 0.0633(12) Uani 1 1 d .
N8 N 0.5145(2) 0.1771(2) 0.1261(3) 0.0661(13) Uani 1 1 d .
H8A H 0.5651 0.1643 0.1591 0.079 Uiso 1 1 calc R
N4 N 0.9751(2) 0.1654(2) 0.8751(3) 0.0607(12) Uani 1 1 d .
H4 H 0.9305 0.1450 0.8355 0.073 Uiso 1 1 calc R
N2 N 0.8940(2) 0.2389(2) 0.7234(3) 0.0613(12) Uani 1 1 d .
H2 H 0.8747 0.1951 0.7329 0.074 Uiso 1 1 calc R
N1 N 0.9230(2) 0.3002(2) 0.8773(3) 0.0577(12) Uani 1 1 d .
N6 N 0.6003(2) 0.2710(2) 0.2487(3) 0.0676(13) Uani 1 1 d .
H6 H 0.6209 0.2262 0.2501 0.081 Uiso 1 1 calc R
C6 C 1.0154(3) 0.3552(3) 0.9896(4) 0.0578(14) Uani 1 1 d .
C21 C 1.0990(3) 0.3036(3) 0.7176(3) 0.0622(15) Uani 1 1 d .
C36 C 0.4380(3) 0.3590(3) -0.0123(3) 0.0586(14) Uani 1 1 d .
C4 C 1.1032(3) 0.4260(3) 1.0945(4) 0.0622(15) Uani 1 1 d .
C1 C 1.0734(3) 0.3192(3) 0.9754(4) 0.0612(15) Uani 1 1 d .
C5 C 1.0299(3) 0.4090(3) 1.0498(3) 0.0591(15) Uani 1 1 d .
C12 C 0.8464(3) 0.2907(3) 0.8304(4) 0.0675(16) Uani 1 1 d .
H12A H 0.8170 0.3271 0.8429 0.081 Uiso 1 1 calc R
H12B H 0.8286 0.2494 0.8488 0.081 Uiso 1 1 calc R
C35 C 0.4073(3) 0.4103(3) -0.0735(4) 0.0612(15) Uani 1 1 d .
C2 C 1.1455(3) 0.3359(3) 1.0242(4) 0.0650(15) Uani 1 1 d .
H2A H 1.1845 0.3099 1.0179 0.078 Uiso 1 1 calc R
C10 C 0.9744(3) 0.4473(3) 1.0686(3) 0.0616(15) Uani 1 1 d .
H10 H 0.9250 0.4363 1.0427 0.074 Uiso 1 1 calc R
C26 C 1.0935(3) 0.2346(3) 0.7335(4) 0.0648(16) Uani 1 1 d .
H26 H 1.1260 0.2063 0.7163 0.078 Uiso 1 1 calc R
C56 C 0.4097(3) 0.2607(3) 0.2756(4) 0.0695(17) Uani 1 1 d .
H56 H 0.3865 0.2347 0.3088 0.083 Uiso 1 1 calc R
C31 C 0.3906(3) 0.3161(3) 0.0149(4) 0.0637(15) Uani 1 1 d .
C11 C 0.9430(3) 0.3412(3) 0.9408(4) 0.0631(16) Uani 1 1 d .
H11 H 0.9058 0.3642 0.9565 0.076 Uiso 1 1 calc R
C34 C 0.3306(3) 0.4124(3) -0.1141(4) 0.0647(15) Uani 1 1 d .
C40 C 0.4492(3) 0.4588(3) -0.0991(3) 0.0631(15) Uani 1 1 d .
H40 H 0.5004 0.4583 -0.0752 0.076 Uiso 1 1 calc R
C39 C 0.4177(3) 0.5062(3) -0.1572(4) 0.0710(16) Uani 1 1 d .
H39 H 0.4471 0.5391 -0.1716 0.085 Uiso 1 1 calc R
C41 C 0.5155(3) 0.3503(3) 0.0202(4) 0.0639(15) Uani 1 1 d .
H41 H 0.5452 0.3743 -0.0071 0.077 Uiso 1 1 calc R
C51 C 0.3937(3) 0.3292(3) 0.2701(3) 0.0644(15) Uani 1 1 d .
C32 C 0.3151(3) 0.3199(3) -0.0280(4) 0.0660(16) Uani 1 1 d .
H32 H 0.2837 0.2890 -0.0135 0.079 Uiso 1 1 calc R
C50 C 0.3396(3) 0.3567(3) 0.3078(4) 0.0665(15) Uani 1 1 d .
C17 C 1.0508(3) 0.4140(3) 0.7080(3) 0.0652(15) Uani 1 1 d .
H17 H 1.0159 0.4435 0.7177 0.078 Uiso 1 1 calc R
C16 C 1.0491(3) 0.3485(3) 0.7342(3) 0.0634(15) Uani 1 1 d .
C14 C 0.9020(3) 0.2393(3) 0.6333(4) 0.0692(16) Uani 1 1 d .
H14A H 0.9339 0.2028 0.6277 0.083 Uiso 1 1 calc R
H14B H 0.9260 0.2804 0.6246 0.083 Uiso 1 1 calc R
C18 C 1.1008(3) 0.4367(3) 0.6692(3) 0.0699(16) Uani 1 1 d .
H18 H 1.0999 0.4812 0.6522 0.084 Uiso 1 1 calc R
C20 C 1.1551(3) 0.3277(3) 0.6789(3) 0.0633(15) Uani 1 1 d .
C29 C 0.9670(3) 0.1640(3) 0.9662(3) 0.0658(16) Uani 1 1 d .
H29A H 0.9324 0.1984 0.9711 0.079 Uiso 1 1 calc R
H29B H 1.0144 0.1743 1.0087 0.079 Uiso 1 1 calc R
C7 C 1.1191(3) 0.4813(3) 1.1502(4) 0.0701(16) Uani 1 1 d .
H7 H 1.1681 0.4934 1.1769 0.084 Uiso 1 1 calc R
C9 C 0.9921(3) 0.4997(3) 1.1235(4) 0.0707(17) Uani 1 1 d .
H9 H 0.9543 0.5253 1.1336 0.085 Uiso 1 1 calc R
C25 C 1.2109(3) 0.2876(3) 0.6651(4) 0.0734(17) Uani 1 1 d .
H25 H 1.2130 0.2430 0.6814 0.088 Uiso 1 1 calc R
C24 C 1.2620(3) 0.3121(3) 0.6287(4) 0.0741(17) Uani 1 1 d .
H24 H 1.2992 0.2845 0.6210 0.089 Uiso 1 1 calc R
C46 C 0.4328(3) 0.3719(3) 0.2310(4) 0.0713(16) Uani 1 1 d .
C8 C 1.0649(4) 0.5171(3) 1.1658(4) 0.0737(17) Uani 1 1 d .
H8 H 1.0756 0.5533 1.2046 0.088 Uiso 1 1 calc R
C13 C 0.8408(3) 0.2887(3) 0.7348(4) 0.0687(16) Uani 1 1 d .
H13A H 0.7911 0.2765 0.7002 0.082 Uiso 1 1 calc R
H13B H 0.8524 0.3319 0.7147 0.082 Uiso 1 1 calc R
C27 C 1.0460(3) 0.1381(3) 0.7784(4) 0.0666(16) Uani 1 1 d .
H27A H 1.0913 0.1180 0.7731 0.080 Uiso 1 1 calc R
H27B H 1.0046 0.1195 0.7325 0.080 Uiso 1 1 calc R
C19 C 1.1545(3) 0.3934(3) 0.6540(4) 0.0653(15) Uani 1 1 d .
C42 C 0.6252(3) 0.3062(3) 0.1153(4) 0.0750(17) Uani 1 1 d .
H42A H 0.6485 0.3397 0.0879 0.090 Uiso 1 1 calc R
H42B H 0.6408 0.2626 0.1009 0.090 Uiso 1 1 calc R
C33 C 0.2863(3) 0.3659(3) -0.0887(4) 0.0665(16) Uani 1 1 d .
H33 H 0.2353 0.3670 -0.1149 0.080 Uiso 1 1 calc R
C37 C 0.2995(3) 0.4615(3) -0.1744(4) 0.0740(17) Uani 1 1 d .
H37 H 0.2485 0.4629 -0.2000 0.089 Uiso 1 1 calc R
C3 C 1.1603(3) 0.3877(3) 1.0793(4) 0.0660(16) Uani 1 1 d .
H3 H 1.2093 0.3987 1.1082 0.079 Uiso 1 1 calc R
C28 C 1.0375(3) 0.1255(3) 0.8688(4) 0.0705(16) Uani 1 1 d .
H28A H 1.0281 0.0787 0.8760 0.085 Uiso 1 1 calc R
H28B H 1.0820 0.1383 0.9149 0.085 Uiso 1 1 calc R
C55 C 0.2960(3) 0.3168(3) 0.3456(3) 0.0700(16) Uani 1 1 d .
H55 H 0.3013 0.2708 0.3459 0.084 Uiso 1 1 calc R
C23 C 1.2597(3) 0.3773(3) 0.6029(4) 0.0775(18) Uani 1 1 d .
H23 H 1.2944 0.3936 0.5762 0.093 Uiso 1 1 calc R
C59 C 0.5058(3) 0.1653(3) 0.0320(4) 0.0774(18) Uani 1 1 d .
H59A H 0.5398 0.1941 0.0133 0.093 Uiso 1 1 calc R
H59B H 0.4561 0.1781 -0.0019 0.093 Uiso 1 1 calc R
C22 C 1.2075(3) 0.4173(3) 0.6163(4) 0.0747(17) Uani 1 1 d .
H22 H 1.2067 0.4619 0.6000 0.090 Uiso 1 1 calc R
C49 C 0.3277(3) 0.4240(3) 0.3072(4) 0.0735(17) Uani 1 1 d .
C43 C 0.6460(3) 0.3157(3) 0.2139(4) 0.0709(16) Uani 1 1 d .
H43A H 0.6979 0.3055 0.2405 0.085 Uiso 1 1 calc R
H43B H 0.6375 0.3614 0.2281 0.085 Uiso 1 1 calc R
C15 C 0.8300(3) 0.2333(3) 0.5613(4) 0.0838(19) Uani 1 1 d .
H15A H 0.8393 0.2292 0.5042 0.126 Uiso 1 1 calc GR
H15B H 0.8005 0.2722 0.5615 0.126 Uiso 1 1 calc GR
H15C H 0.8040 0.1946 0.5721 0.126 Uiso 1 1 calc GR
C44 C 0.6031(3) 0.2888(3) 0.3405(4) 0.0810(18) Uani 1 1 d .
H44A H 0.5732 0.2573 0.3619 0.097 Uiso 1 1 calc R
H44B H 0.5809 0.3324 0.3398 0.097 Uiso 1 1 calc R
C54 C 0.2461(3) 0.3449(3) 0.3816(4) 0.0746(17) Uani 1 1 d .
H54 H 0.2175 0.3176 0.4065 0.090 Uiso 1 1 calc R
C58 C 0.4647(3) 0.1360(3) 0.1596(4) 0.0741(17) Uani 1 1 d .
H58A H 0.4811 0.0901 0.1643 0.089 Uiso 1 1 calc R
H58B H 0.4151 0.1379 0.1187 0.089 Uiso 1 1 calc R
C53 C 0.2366(3) 0.4120(3) 0.3825(4) 0.0823(18) Uani 1 1 d .
H53 H 0.2024 0.4304 0.4083 0.099 Uiso 1 1 calc R
C48 C 0.3682(3) 0.4653(3) 0.2664(4) 0.0854(18) Uani 1 1 d .
H48 H 0.3607 0.5111 0.2651 0.102 Uiso 1 1 calc R
C52 C 0.2770(3) 0.4511(3) 0.3459(4) 0.0752(17) Uani 1 1 d .
H52 H 0.2709 0.4971 0.3463 0.090 Uiso 1 1 calc R
C38 C 0.3425(4) 0.5072(3) -0.1964(4) 0.0780(17) Uani 1 1 d .
H38 H 0.3215 0.5399 -0.2383 0.094 Uiso 1 1 calc R
O6 O 0.7732(4) 0.0612(3) 0.5451(4) 0.1486(19) Uani 1 1 d .
H6A H 0.7832 0.0690 0.6011 0.223 Uiso 1 1 d G
H6B H 0.7694 0.0194 0.5362 0.223 Uiso 1 1 d G
C47 C 0.4172(3) 0.4396(3) 0.2296(4) 0.0813(18) Uani 1 1 d .
H47 H 0.4423 0.4681 0.2015 0.098 Uiso 1 1 calc R
C57 C 0.4647(3) 0.1613(3) 0.2490(4) 0.0785(18) Uani 1 1 d .
H57A H 0.4254 0.1405 0.2682 0.094 Uiso 1 1 calc R
H57B H 0.5116 0.1518 0.2931 0.094 Uiso 1 1 calc R
C60 C 0.5188(3) 0.0956(3) 0.0078(4) 0.093(2) Uani 1 1 d .
H60A H 0.5218 0.0944 -0.0526 0.140 Uiso 1 1 calc GR
H60B H 0.4786 0.0680 0.0126 0.140 Uiso 1 1 calc GR
H60C H 0.5643 0.0795 0.0478 0.140 Uiso 1 1 calc GR
C45 C 0.6781(3) 0.2902(3) 0.4044(4) 0.092(2) Uani 1 1 d .
H45A H 0.7073 0.3235 0.3864 0.139 Uiso 1 1 calc GR
H45B H 0.7011 0.2475 0.4052 0.139 Uiso 1 1 calc GR
H45C H 0.6747 0.3004 0.4632 0.139 Uiso 1 1 calc GR
C30 C 0.9406(3) 0.0992(3) 0.9905(4) 0.0857(19) Uani 1 1 d .
H30A H 0.8946 0.0878 0.9475 0.129 Uiso 1 1 calc GR
H30B H 0.9335 0.1023 1.0489 0.129 Uiso 1 1 calc GR
H30C H 0.9767 0.0654 0.9910 0.129 Uiso 1 1 calc GR
Cl2 Cl 0.67763(7) 0.13559(7) 0.22951(10) 0.0816(5) Uani 1 1 d .
O5 O 0.6446(3) 0.1135(3) 0.4174(4) 0.1222(16) Uani 1 1 d .
H5A H 0.6626 0.0770 0.4421 0.183 Uiso 1 1 d G
H5B H 0.6589 0.1200 0.3711 0.183 Uiso 1 1 d G

loop_
_atom_site_aniso_label
_atom_site_aniso_U_11
_atom_site_aniso_U_22
_atom_site_aniso_U_33
_atom_site_aniso_U_23
_atom_site_aniso_U_13
_atom_site_aniso_U_12
Fe1 0.0590(6) 0.0569(6) 0.0686(7) -0.0022(5) 0.0190(5) 0.0016(4)
Fe2 0.0587(6) 0.0586(7) 0.0779(7) 0.0053(5) 0.0196(5) 0.0020(4)
Cl1 0.0758(11) 0.0696(11) 0.1047(12) 0.0031(9) 0.0095(9) -0.0094(8)
O1 0.051(2) 0.058(2) 0.075(3) -0.004(2) 0.014(2) 0.0063(18)
O2 0.064(2) 0.058(2) 0.072(2) -0.0043(19) 0.026(2) 0.0025(19)
O3 0.065(3) 0.056(2) 0.083(3) 0.009(2) 0.022(2) 0.0034(19)
O4 0.071(3) 0.062(3) 0.086(3) 0.004(2) 0.031(2) 0.001(2)
N3 0.056(3) 0.050(3) 0.074(3) -0.005(2) 0.025(3) -0.001(2)
N7 0.058(3) 0.057(3) 0.084(4) 0.007(3) 0.023(3) 0.005(2)
N5 0.049(3) 0.057(3) 0.086(4) 0.005(3) 0.023(3) 0.000(2)
N8 0.060(3) 0.067(3) 0.074(3) 0.001(3) 0.023(3) -0.006(2)
N4 0.061(3) 0.059(3) 0.059(3) -0.002(2) 0.011(2) 0.008(2)
N2 0.060(3) 0.056(3) 0.068(3) 0.001(2) 0.019(3) 0.008(2)
N1 0.052(3) 0.052(3) 0.073(3) 0.003(3) 0.025(3) 0.010(2)
N6 0.072(3) 0.044(3) 0.087(4) 0.001(3) 0.023(3) 0.004(2)
C6 0.060(4) 0.056(4) 0.054(4) 0.000(3) 0.012(3) -0.006(3)
C21 0.058(4) 0.060(4) 0.066(4) -0.004(3) 0.015(3) -0.001(3)
C36 0.056(4) 0.052(4) 0.068(4) 0.000(3) 0.018(3) -0.003(3)
C4 0.066(4) 0.054(4) 0.068(4) 0.003(3) 0.021(3) 0.000(3)
C1 0.068(4) 0.052(4) 0.065(4) 0.006(3) 0.022(4) 0.007(3)
C5 0.072(4) 0.054(4) 0.053(4) 0.003(3) 0.020(3) 0.001(3)
C12 0.069(4) 0.062(4) 0.076(4) -0.005(3) 0.028(4) -0.001(3)
C35 0.066(4) 0.045(4) 0.072(4) -0.007(3) 0.020(3) -0.002(3)
C2 0.051(4) 0.076(4) 0.068(4) -0.004(3) 0.017(3) -0.001(3)
C10 0.067(4) 0.050(4) 0.068(4) -0.002(3) 0.020(3) 0.002(3)
C26 0.058(4) 0.067(4) 0.066(4) -0.013(3) 0.011(3) 0.011(3)
C56 0.067(4) 0.063(4) 0.077(4) 0.013(3) 0.020(4) -0.003(3)
C31 0.067(4) 0.045(4) 0.081(4) 0.004(3) 0.024(4) 0.006(3)
C11 0.076(5) 0.048(4) 0.073(4) -0.001(3) 0.033(4) 0.006(3)
C34 0.070(4) 0.052(4) 0.073(4) -0.007(3) 0.023(4) 0.000(3)
C40 0.064(4) 0.051(4) 0.070(4) 0.004(3) 0.013(3) 0.005(3)
C39 0.078(5) 0.053(4) 0.081(4) 0.005(3) 0.022(4) -0.001(3)
C41 0.064(4) 0.047(4) 0.082(4) 0.008(3) 0.023(4) 0.000(3)
C51 0.069(4) 0.055(4) 0.068(4) 0.011(3) 0.018(3) 0.003(3)
C32 0.056(4) 0.064(4) 0.081(4) 0.006(3) 0.024(3) -0.003(3)
C50 0.062(4) 0.071(4) 0.064(4) -0.005(3) 0.015(3) -0.006(3)
C17 0.065(4) 0.048(4) 0.078(4) -0.003(3) 0.015(3) 0.007(3)
C16 0.059(4) 0.062(4) 0.066(4) -0.011(3) 0.013(3) 0.009(3)
C14 0.066(4) 0.072(4) 0.068(4) -0.004(3) 0.016(4) -0.002(3)
C18 0.068(4) 0.062(4) 0.080(4) 0.001(3) 0.020(4) -0.004(3)
C20 0.057(4) 0.062(4) 0.068(4) -0.007(3) 0.015(3) -0.003(3)
C29 0.072(4) 0.061(4) 0.063(4) -0.001(3) 0.017(3) 0.001(3)
C7 0.073(4) 0.060(4) 0.078(4) 0.000(3) 0.022(4) -0.006(3)
C9 0.094(5) 0.049(4) 0.076(4) 0.013(3) 0.035(4) 0.016(3)
C25 0.067(4) 0.073(4) 0.081(4) -0.007(3) 0.023(4) -0.001(3)
C24 0.061(4) 0.093(5) 0.067(4) -0.006(4) 0.018(3) 0.001(4)
C46 0.072(4) 0.058(4) 0.083(4) 0.010(3) 0.020(4) 0.006(3)
C8 0.091(5) 0.060(4) 0.068(4) -0.002(3) 0.020(4) -0.006(4)
C13 0.065(4) 0.069(4) 0.071(4) 0.002(3) 0.018(3) 0.007(3)
C27 0.072(4) 0.052(4) 0.083(4) -0.006(3) 0.033(3) -0.002(3)
C19 0.058(4) 0.065(4) 0.072(4) -0.002(3) 0.016(3) -0.005(3)
C42 0.060(4) 0.062(4) 0.107(5) 0.012(4) 0.031(4) 0.003(3)
C33 0.055(4) 0.060(4) 0.083(4) 0.007(3) 0.018(3) 0.003(3)
C37 0.077(4) 0.057(4) 0.084(4) 0.000(4) 0.016(4) -0.002(4)
C3 0.058(4) 0.073(4) 0.065(4) -0.003(3) 0.015(3) -0.006(3)
C28 0.069(4) 0.051(4) 0.090(5) 0.000(3) 0.022(4) 0.009(3)
C55 0.073(4) 0.070(4) 0.067(4) -0.002(3) 0.021(3) -0.001(3)
C23 0.061(4) 0.089(5) 0.087(5) -0.002(4) 0.029(4) -0.004(4)
C59 0.072(4) 0.070(4) 0.088(5) 0.000(4) 0.020(4) 0.002(3)
C22 0.072(4) 0.072(4) 0.081(4) 0.007(3) 0.023(4) -0.009(4)
C49 0.075(4) 0.060(4) 0.083(5) 0.006(3) 0.019(4) 0.002(4)
C43 0.065(4) 0.060(4) 0.083(5) 0.002(3) 0.015(3) -0.005(3)
C15 0.073(4) 0.098(5) 0.079(5) 0.001(4) 0.021(4) 0.003(4)
C44 0.077(5) 0.075(4) 0.093(5) -0.011(4) 0.027(4) 0.007(3)
C54 0.069(4) 0.090(5) 0.065(4) 0.003(4) 0.020(3) -0.001(4)
C58 0.074(4) 0.057(4) 0.097(5) 0.000(3) 0.034(4) 0.003(3)
C53 0.070(4) 0.090(5) 0.087(5) -0.002(4) 0.024(4) 0.009(4)
C48 0.095(5) 0.058(4) 0.110(5) 0.002(4) 0.040(4) 0.009(4)
C52 0.068(4) 0.078(5) 0.077(4) -0.008(4) 0.017(4) 0.013(4)
C38 0.081(5) 0.063(4) 0.080(4) 0.009(3) 0.007(4) 0.006(4)
O6 0.188(5) 0.129(5) 0.118(4) -0.001(4) 0.029(5) -0.018(5)
C47 0.085(4) 0.059(4) 0.111(5) 0.003(4) 0.046(4) 0.000(3)
C57 0.076(4) 0.063(4) 0.105(5) 0.012(4) 0.039(4) 0.007(3)
C60 0.106(5) 0.077(5) 0.101(5) -0.008(4) 0.036(4) 0.008(4)
C45 0.065(4) 0.113(6) 0.087(5) -0.007(4) 0.003(4) 0.012(4)
C30 0.105(5) 0.068(4) 0.090(5) 0.005(4) 0.037(4) -0.008(4)
Cl2 0.0654(10) 0.0606(10) 0.1132(13) 0.0014(9) 0.0172(9) 0.0010(7)
O5 0.121(4) 0.135(5) 0.126(4) 0.006(3) 0.060(4) 0.022(3)

loop_
_atom_type_symbol
_atom_type_description
_atom_type_scat_dispersion_real
_atom_type_scat_dispersion_imag
_atom_type_scat_source
C C 0.0181 0.0091 'International Tables Vol C Tables 4.2.6.8 and 6.1.1.4'
H H 0.0000 0.0000 'International Tables Vol C Tables 4.2.6.8 and 6.1.1.4'
Cl Cl 0.3639 0.7018 'International Tables Vol C Tables 4.2.6.8 and 6.1.1.4'
Fe Fe -1.1336 3.1974 'International Tables Vol C Tables 4.2.6.8 and 6.1.1.4'
N N 0.0311 0.0180 'International Tables Vol C Tables 4.2.6.8 and 6.1.1.4'
O O 0.0492 0.0322 'International Tables Vol C Tables 4.2.6.8 and 6.1.1.4'

loop_
_geom_angle_atom_site_label_1
_geom_angle_atom_site_label_2
_geom_angle_atom_site_label_3
_geom_angle
O1 Fe1 O2 93.74(15)
O1 Fe1 N3 89.10(16)
O1 Fe1 N4 88.65(16)
O1 Fe1 N2 175.79(15)
O1 Fe1 N1 91.50(18)
O2 Fe1 N3 92.57(17)
O2 Fe1 N4 175.77(15)
O2 Fe1 N2 87.39(16)
O2 Fe1 N1 87.35(15)
N3 Fe1 N4 83.98(18)
N3 Fe1 N2 94.91(17)
N3 Fe1 N1 179.4(2)
N4 Fe1 N2 90.48(17)
N1 Fe1 N4 96.08(17)
N1 Fe1 N2 84.50(19)
O3 Fe2 O4 91.95(16)
O3 Fe2 N7 88.58(17)
O3 Fe2 N5 91.54(18)
O3 Fe2 N8 87.98(17)
O3 Fe2 N6 175.96(16)
O4 Fe2 N7 92.51(18)
O4 Fe2 N5 85.71(17)
O4 Fe2 N8 177.52(16)
O4 Fe2 N6 89.25(16)
N7 Fe2 N5 178.2(2)
N7 Fe2 N8 85.00(19)
N7 Fe2 N6 95.23(18)
N5 Fe2 N8 96.77(17)
N5 Fe2 N6 84.70(19)
N6 Fe2 N8 90.99(18)
C1 O1 Fe1 125.6(3)
C16 O2 Fe1 127.2(3)
C31 O3 Fe2 123.4(4)
C46 O4 Fe2 125.5(3)
C26 N3 Fe1 125.7(4)
C26 N3 C27 120.6(4)
C27 N3 Fe1 113.4(3)
C56 N7 Fe2 125.5(4)
C56 N7 C57 120.9(5)
C57 N7 Fe2 113.4(3)
C41 N5 Fe2 125.3(4)
C41 N5 C42 121.7(5)
C42 N5 Fe2 112.0(4)
Fe2 N8 H8A 107.2
C59 N8 Fe2 116.6(3)
C59 N8 H8A 107.2
C59 N8 C58 112.0(4)
C58 N8 Fe2 106.3(3)
C58 N8 H8A 107.2
Fe1 N4 H4 106.9
C29 N4 Fe1 117.3(3)
C29 N4 H4 106.9
C28 N4 Fe1 106.6(3)
C28 N4 H4 106.9
C28 N4 C29 111.6(4)
Fe1 N2 H2 107.3
C14 N2 Fe1 116.4(3)
C14 N2 H2 107.3
C14 N2 C13 112.3(4)
C13 N2 Fe1 105.7(3)
C13 N2 H2 107.3
C12 N1 Fe1 112.5(3)
C11 N1 Fe1 125.8(4)
C11 N1 C12 121.2(4)
Fe2 N6 H6 107.5
C43 N6 Fe2 107.4(3)
C43 N6 H6 107.5
C43 N6 C44 110.8(4)
C44 N6 Fe2 115.7(3)
C44 N6 H6 107.5
C1 C6 C5 120.0(5)
C1 C6 C11 120.4(5)
C11 C6 C5 119.5(5)
C26 C21 C20 120.0(5)
C16 C21 C26 121.1(5)
C16 C21 C20 118.8(5)
C35 C36 C41 120.9(5)
C31 C36 C35 118.9(5)
C31 C36 C41 120.2(5)
C5 C4 C3 118.8(5)
C7 C4 C5 120.6(5)
C7 C4 C3 120.6(6)
O1 C1 C6 124.8(5)
O1 C1 C2 116.5(5)
C6 C1 C2 118.6(5)
C4 C5 C6 119.5(5)
C10 C5 C6 123.4(5)
C10 C5 C4 117.1(5)
N1 C12 H12A 110.4
N1 C12 H12B 110.4
N1 C12 C13 106.7(4)
H12A C12 H12B 108.6
C13 C12 H12A 110.4
C13 C12 H12B 110.4
C34 C35 C36 119.8(5)
C40 C35 C36 123.6(5)
C40 C35 C34 116.6(5)
C1 C2 H2A 119.0
C3 C2 C1 122.1(5)
C3 C2 H2A 119.0
C5 C10 H10 119.9
C9 C10 C5 120.3(5)
C9 C10 H10 119.9
N3 C26 C21 125.5(5)
N3 C26 H26 117.2
C21 C26 H26 117.2
N7 C56 H56 117.1
N7 C56 C51 125.9(5)
C51 C56 H56 117.1
O3 C31 C36 125.5(5)
O3 C31 C32 115.9(5)
C32 C31 C36 118.6(5)
N1 C11 C6 126.0(5)
N1 C11 H11 117.0
C6 C11 H11 117.0
C33 C34 C35 118.5(5)
C37 C34 C35 120.8(5)
C37 C34 C33 120.5(6)
C35 C40 H40 119.3
C39 C40 C35 121.4(5)
C39 C40 H40 119.3
C40 C39 H39 119.5
C40 C39 C38 120.9(6)
C38 C39 H39 119.5
N5 C41 C36 123.9(5)
N5 C41 H41 118.0
C36 C41 H41 118.0
C56 C51 C50 121.4(5)
C46 C51 C56 120.1(5)
C46 C51 C50 118.5(5)
C31 C32 H32 118.8
C33 C32 C31 122.3(5)
C33 C32 H32 118.8
C55 C50 C51 122.0(5)
C49 C50 C51 121.0(5)
C49 C50 C55 117.0(5)
C16 C17 H17 118.7
C18 C17 H17 118.7
C18 C17 C16 122.7(5)
O2 C16 C21 124.2(5)
O2 C16 C17 116.4(5)
C17 C16 C21 119.4(5)
N2 C14 H14A 108.9
N2 C14 H14B 108.9
N2 C14 C15 113.5(4)
H14A C14 H14B 107.7
C15 C14 H14A 108.9
C15 C14 H14B 108.9
C17 C18 H18 120.0
C17 C18 C19 120.0(5)
C19 C18 H18 120.0
C25 C20 C21 123.3(5)
C19 C20 C21 119.5(5)
C19 C20 C25 117.2(5)
N4 C29 H29A 108.8
N4 C29 H29B 108.8
N4 C29 C30 113.6(4)
H29A C29 H29B 107.7
C30 C29 H29A 108.8
C30 C29 H29B 108.8
C4 C7 H7 119.7
C8 C7 C4 120.6(6)
C8 C7 H7 119.7
C10 C9 H9 118.9
C10 C9 C8 122.2(5)
C8 C9 H9 118.9
C20 C25 H25 119.3
C24 C25 C20 121.3(6)
C24 C25 H25 119.3
C25 C24 H24 119.7
C25 C24 C23 120.6(6)
C23 C24 H24 119.7
O4 C46 C51 125.4(5)
O4 C46 C47 116.0(5)
C51 C46 C47 118.5(5)
C7 C8 C9 119.0(6)
C7 C8 H8 120.5
C9 C8 H8 120.5
N2 C13 C12 107.1(4)
N2 C13 H13A 110.3
N2 C13 H13B 110.3
C12 C13 H13A 110.3
C12 C13 H13B 110.3
H13A C13 H13B 108.6
N3 C27 H27A 110.4
N3 C27 H27B 110.4
N3 C27 C28 106.5(4)
H27A C27 H27B 108.6
C28 C27 H27A 110.4
C28 C27 H27B 110.4
C20 C19 C18 119.5(5)
C20 C19 C22 120.3(5)
C22 C19 C18 120.1(6)
N5 C42 H42A 110.4
N5 C42 H42B 110.4
N5 C42 C43 106.4(5)
H42A C42 H42B 108.6
C43 C42 H42A 110.4
C43 C42 H42B 110.4
C34 C33 H33 119.3
C32 C33 C34 121.3(5)
C32 C33 H33 119.3
C34 C37 H37 120.0
C38 C37 C34 120.0(6)
C38 C37 H37 120.0
C4 C3 H3 119.6
C2 C3 C4 120.9(5)
C2 C3 H3 119.6
N4 C28 C27 106.4(4)
N4 C28 H28A 110.4
N4 C28 H28B 110.4
C27 C28 H28A 110.4
C27 C28 H28B 110.4
H28A C28 H28B 108.6
C50 C55 H55 119.9
C54 C55 C50 120.2(6)
C54 C55 H55 119.9
C24 C23 H23 120.2
C22 C23 C24 119.6(5)
C22 C23 H23 120.2
N8 C59 H59A 108.4
N8 C59 H59B 108.4
N8 C59 C60 115.6(5)
H59A C59 H59B 107.4
C60 C59 H59A 108.4
C60 C59 H59B 108.4
C19 C22 H22 119.6
C23 C22 C19 120.9(6)
C23 C22 H22 119.6
C50 C49 C48 118.6(5)
C50 C49 C52 121.2(6)
C52 C49 C48 120.2(6)
N6 C43 C42 107.4(4)
N6 C43 H43A 110.2
N6 C43 H43B 110.2
C42 C43 H43A 110.2
C42 C43 H43B 110.2
H43A C43 H43B 108.5
C14 C15 H15A 109.5
C14 C15 H15B 109.5
C14 C15 H15C 109.5
H15A C15 H15B 109.5
H15A C15 H15C 109.5
H15B C15 H15C 109.5
N6 C44 H44A 108.5
N6 C44 H44B 108.5
N6 C44 C45 114.9(5)
H44A C44 H44B 107.5
C45 C44 H44A 108.5
C45 C44 H44B 108.5
C55 C54 H54 119.1
C55 C54 C53 121.8(6)
C53 C54 H54 119.1
N8 C58 H58A 110.0
N8 C58 H58B 110.0
N8 C58 C57 108.5(4)
H58A C58 H58B 108.4
C57 C58 H58A 110.0
C57 C58 H58B 110.0
C54 C53 H53 120.4
C52 C53 C54 119.2(6)
C52 C53 H53 120.4
C49 C48 H48 119.8
C47 C48 C49 120.4(6)
C47 C48 H48 119.8
C49 C52 H52 119.7
C53 C52 C49 120.6(6)
C53 C52 H52 119.7
C39 C38 H38 119.9
C37 C38 C39 120.1(6)
C37 C38 H38 119.9
H6A O6 H6B 109.5
C46 C47 H47 118.5
C48 C47 C46 123.0(6)
C48 C47 H47 118.5
N7 C57 C58 106.2(5)
N7 C57 H57A 110.5
N7 C57 H57B 110.5
C58 C57 H57A 110.5
C58 C57 H57B 110.5
H57A C57 H57B 108.7
C59 C60 H60A 109.5
C59 C60 H60B 109.5
C59 C60 H60C 109.5
H60A C60 H60B 109.5
H60A C60 H60C 109.5
H60B C60 H60C 109.5
C44 C45 H45A 109.5
C44 C45 H45B 109.5
C44 C45 H45C 109.5
H45A C45 H45B 109.5
H45A C45 H45C 109.5
H45B C45 H45C 109.5
C29 C30 H30A 109.5
C29 C30 H30B 109.5
C29 C30 H30C 109.5
H30A C30 H30B 109.5
H30A C30 H30C 109.5
H30B C30 H30C 109.5
H5A O5 H5B 109.5

loop_
_geom_bond_atom_site_label_1
_geom_bond_atom_site_label_2
_geom_bond_distance
Fe1 O1 1.866(4)
Fe1 O2 1.868(3)
Fe1 N3 1.922(4)
Fe1 N4 2.035(4)
Fe1 N2 2.040(4)
Fe1 N1 1.925(4)
Fe2 O3 1.866(4)
Fe2 O4 1.874(4)
Fe2 N7 1.913(4)
Fe2 N5 1.925(4)
Fe2 N8 2.030(4)
Fe2 N6 2.030(4)
O1 C1 1.319(6)
O2 C16 1.325(6)
O3 C31 1.316(6)
O4 C46 1.317(6)
N3 C26 1.283(6)
N3 C27 1.450(6)
N7 C56 1.297(6)
N7 C57 1.451(6)
N5 C41 1.284(6)
N5 C42 1.456(6)
N8 H8A 1.0000
N8 C59 1.480(6)
N8 C58 1.487(6)
N4 H4 1.0000
N4 C29 1.503(6)
N4 C28 1.483(6)
N2 H2 1.0000
N2 C14 1.485(6)
N2 C13 1.494(6)
N1 C12 1.462(6)
N1 C11 1.286(6)
N6 H6 1.0000
N6 C43 1.485(6)
N6 C44 1.492(7)
C6 C1 1.411(7)
C6 C5 1.437(7)
C6 C11 1.416(7)
C21 C26 1.449(7)
C21 C16 1.412(7)
C21 C20 1.476(7)
C36 C35 1.439(7)
C36 C31 1.423(7)
C36 C41 1.443(7)
C4 C5 1.428(7)
C4 C7 1.418(7)
C4 C3 1.428(7)
C1 C2 1.424(7)
C5 C10 1.426(7)
C12 H12A 0.9900
C12 H12B 0.9900
C12 C13 1.496(7)
C35 C34 1.432(7)
C35 C40 1.415(7)
C2 H2A 0.9500
C2 C3 1.355(7)
C10 H10 0.9500
C10 C9 1.366(7)
C26 H26 0.9500
C56 H56 0.9500
C56 C51 1.435(7)
C31 C32 1.420(7)
C11 H11 0.9500
C34 C33 1.416(7)
C34 C37 1.401(7)
C40 H40 0.9500
C40 C39 1.357(7)
C39 H39 0.9500
C39 C38 1.403(7)
C41 H41 0.9500
C51 C50 1.459(7)
C51 C46 1.412(7)
C32 H32 0.9500
C32 C33 1.349(7)
C50 C55 1.425(7)
C50 C49 1.400(7)
C17 H17 0.9500
C17 C16 1.409(7)
C17 C18 1.368(7)
C14 H14A 0.9900
C14 H14B 0.9900
C14 C15 1.527(7)
C18 H18 0.9500
C18 C19 1.437(7)
C20 C25 1.421(7)
C20 C19 1.405(7)
C29 H29A 0.9900
C29 H29B 0.9900
C29 C30 1.515(7)
C7 H7 0.9500
C7 C8 1.357(7)
C9 H9 0.9500
C9 C8 1.414(7)
C25 H25 0.9500
C25 C24 1.374(7)
C24 H24 0.9500
C24 C23 1.395(7)
C46 C47 1.419(7)
C8 H8 0.9500
C13 H13A 0.9900
C13 H13B 0.9900
C27 H27A 0.9900
C27 H27B 0.9900
C27 C28 1.518(7)
C19 C22 1.414(7)
C42 H42A 0.9900
C42 H42B 0.9900
C42 C43 1.517(7)
C33 H33 0.9500
C37 H37 0.9500
C37 C38 1.362(7)
C3 H3 0.9500
C28 H28A 0.9900
C28 H28B 0.9900
C55 H55 0.9500
C55 C54 1.380(7)
C23 H23 0.9500
C23 C22 1.363(7)
C59 H59A 0.9900
C59 H59B 0.9900
C59 C60 1.520(7)
C22 H22 0.9500
C49 C48 1.430(7)
C49 C52 1.412(7)
C43 H43A 0.9900
C43 H43B 0.9900
C15 H15A 0.9800
C15 H15B 0.9800
C15 H15C 0.9800
C44 H44A 0.9900
C44 H44B 0.9900
C44 C45 1.509(7)
C54 H54 0.9500
C54 C53 1.391(8)
C58 H58A 0.9900
C58 H58B 0.9900
C58 C57 1.516(7)
C53 H53 0.9500
C53 C52 1.360(7)
C48 H48 0.9500
C48 C47 1.355(7)
C52 H52 0.9500
C38 H38 0.9500
O6 H6A 0.8701
O6 H6B 0.8699
C47 H47 0.9500
C57 H57A 0.9900
C57 H57B 0.9900
C60 H60A 0.9800
C60 H60B 0.9800
C60 H60C 0.9800
C45 H45A 0.9800
C45 H45B 0.9800
C45 H45C 0.9800
C30 H30A 0.9800
C30 H30B 0.9800
C30 H30C 0.9800
O5 H5A 0.8700
O5 H5B 0.8697

loop_
_geom_torsion_atom_site_label_1
_geom_torsion_atom_site_label_2
_geom_torsion_atom_site_label_3
_geom_torsion_atom_site_label_4
_geom_torsion
Fe1 O1 C1 C6 23.0(7)
Fe1 O1 C1 C2 -158.0(3)
Fe1 O2 C16 C21 13.1(7)
Fe1 O2 C16 C17 -171.0(3)
Fe1 N3 C26 C21 -8.9(8)
Fe1 N3 C27 C28 -35.9(5)
Fe1 N4 C29 C30 165.6(4)
Fe1 N4 C28 C27 -43.3(5)
Fe1 N2 C14 C15 -175.1(3)
Fe1 N2 C13 C12 -43.2(5)
Fe1 N1 C12 C13 -36.8(5)
Fe1 N1 C11 C6 -7.2(8)
Fe2 O3 C31 C36 22.6(7)
Fe2 O3 C31 C32 -161.1(3)
Fe2 O4 C46 C51 19.4(8)
Fe2 O4 C46 C47 -162.2(4)
Fe2 N7 C56 C51 -5.7(8)
Fe2 N7 C57 C58 -36.7(5)
Fe2 N5 C41 C36 -11.0(8)
Fe2 N5 C42 C43 -40.3(5)
Fe2 N8 C59 C60 178.6(4)
Fe2 N8 C58 C57 -39.1(5)
Fe2 N6 C43 C42 -38.2(5)
Fe2 N6 C44 C45 -179.2(4)
O1 Fe1 O2 C16 69.0(4)
O1 C1 C2 C3 176.6(5)
O2 Fe1 O1 C1 60.8(4)
O3 Fe2 O4 C46 64.0(4)
O3 C31 C32 C33 178.3(5)
O4 Fe2 O3 C31 52.6(4)
O4 C46 C47 C48 -176.4(5)
N3 Fe1 O1 C1 153.3(4)
N3 Fe1 O2 C16 -20.3(4)
N3 C27 C28 N4 51.5(5)
N7 Fe2 O3 C31 145.0(4)
N7 Fe2 O4 C46 -24.6(4)
N7 C56 C51 C50 175.1(5)
N7 C56 C51 C46 -7.7(9)
N5 Fe2 O3 C31 -33.2(4)
N5 Fe2 O4 C46 155.4(4)
N5 C42 C43 N6 51.1(5)
N8 Fe2 O3 C31 -129.9(4)
N8 C58 C57 N7 49.5(6)
N4 Fe1 O1 C1 -122.7(4)
N2 Fe1 O2 C16 -115.1(4)
N1 Fe1 O1 C1 -26.6(4)
N1 Fe1 O2 C16 160.3(4)
N1 C12 C13 N2 52.4(5)
N6 Fe2 O4 C46 -119.8(4)
C6 C1 C2 C3 -4.4(8)
C6 C5 C10 C9 -176.9(5)
C21 C20 C25 C24 179.9(5)
C21 C20 C19 C18 1.9(8)
C21 C20 C19 C22 -179.6(5)
C36 C35 C34 C33 3.7(7)
C36 C35 C34 C37 -179.4(5)
C36 C35 C40 C39 179.9(5)
C36 C31 C32 C33 -5.2(8)
C4 C5 C10 C9 3.4(7)
C4 C7 C8 C9 -2.0(8)
C1 C6 C5 C4 0.5(7)
C1 C6 C5 C10 -179.2(5)
C1 C6 C11 N1 -5.4(8)
C1 C2 C3 C4 3.5(8)
C5 C6 C1 O1 -178.8(4)
C5 C6 C1 C2 2.3(7)
C5 C6 C11 N1 170.8(5)
C5 C4 C7 C8 3.6(8)
C5 C4 C3 C2 -0.6(8)
C5 C10 C9 C8 -2.0(8)
C12 N1 C11 C6 -178.7(5)
C35 C36 C31 O3 -175.5(5)
C35 C36 C31 C32 8.3(7)
C35 C36 C41 N5 169.6(5)
C35 C34 C33 C32 -0.4(8)
C35 C34 C37 C38 1.3(8)
C35 C40 C39 C38 -2.3(8)
C10 C9 C8 C7 1.2(8)
C26 N3 C27 C28 138.3(5)
C26 C21 C16 O2 3.4(8)
C26 C21 C16 C17 -172.3(5)
C26 C21 C20 C25 -7.8(8)
C26 C21 C20 C19 172.4(5)
C56 N7 C57 C58 137.9(5)
C56 C51 C50 C55 -5.1(8)
C56 C51 C50 C49 175.7(5)
C56 C51 C46 O4 0.7(9)
C56 C51 C46 C47 -177.8(5)
C31 C36 C35 C34 -7.7(7)
C31 C36 C35 C40 174.5(5)
C31 C36 C41 N5 -11.4(8)
C31 C32 C33 C34 1.2(8)
C11 N1 C12 C13 135.7(5)
C11 C6 C1 O1 -2.6(8)
C11 C6 C1 C2 178.5(5)
C11 C6 C5 C4 -175.7(5)
C11 C6 C5 C10 4.6(7)
C34 C35 C40 C39 2.0(7)
C34 C37 C38 C39 -1.5(8)
C40 C35 C34 C33 -178.3(5)
C40 C35 C34 C37 -1.5(7)
C40 C39 C38 C37 2.0(8)
C41 N5 C42 C43 128.8(5)
C41 C36 C35 C34 171.3(5)
C41 C36 C35 C40 -6.4(8)
C41 C36 C31 O3 5.4(8)
C41 C36 C31 C32 -170.8(5)
C51 C50 C55 C54 179.1(5)
C51 C50 C49 C48 1.9(8)
C51 C50 C49 C52 -178.2(5)
C51 C46 C47 C48 2.2(9)
C50 C51 C46 O4 177.9(5)
C50 C51 C46 C47 -0.5(8)
C50 C55 C54 C53 0.0(8)
C50 C49 C48 C47 -0.3(9)
C50 C49 C52 C53 -2.0(9)
C17 C18 C19 C20 0.4(8)
C17 C18 C19 C22 -178.1(5)
C16 C21 C26 N3 -5.4(8)
C16 C21 C20 C25 175.6(5)
C16 C21 C20 C19 -4.2(8)
C16 C17 C18 C19 -0.4(8)
C14 N2 C13 C12 -171.2(4)
C18 C17 C16 O2 -178.2(5)
C18 C17 C16 C21 -2.1(8)
C18 C19 C22 C23 178.8(5)
C20 C21 C26 N3 178.1(5)
C20 C21 C16 O2 -180.0(5)
C20 C21 C16 C17 4.3(8)
C20 C25 C24 C23 -0.9(9)
C20 C19 C22 C23 0.3(8)
C29 N4 C28 C27 -172.6(4)
C7 C4 C5 C6 176.1(5)
C7 C4 C5 C10 -4.2(7)
C7 C4 C3 C2 -178.1(5)
C25 C20 C19 C18 -177.9(5)
C25 C20 C19 C22 0.6(8)
C25 C24 C23 C22 1.8(9)
C24 C23 C22 C19 -1.5(9)
C46 C51 C50 C55 177.7(5)
C46 C51 C50 C49 -1.4(8)
C13 N2 C14 C15 -53.0(6)
C27 N3 C26 C21 177.6(5)
C19 C20 C25 C24 -0.3(8)
C42 N5 C41 C36 -178.6(5)
C33 C34 C37 C38 178.0(5)
C37 C34 C33 C32 -177.2(5)
C3 C4 C5 C6 -1.4(7)
C3 C4 C5 C10 178.3(4)
C3 C4 C7 C8 -179.0(5)
C28 N4 C29 C30 -71.0(6)
C55 C50 C49 C48 -177.3(5)
C55 C50 C49 C52 2.7(8)
C55 C54 C53 C52 0.8(9)
C59 N8 C58 C57 -167.5(5)
C49 C50 C55 C54 -1.7(8)
C49 C48 C47 C46 -1.7(9)
C43 N6 C44 C45 -56.7(6)
C44 N6 C43 C42 -165.4(4)
C54 C53 C52 C49 0.1(9)
C58 N8 C59 C60 -58.7(6)
C48 C49 C52 C53 178.0(5)
C52 C49 C48 C47 179.7(6)
C57 N7 C56 C51 -179.6(5)
